data_7017774
loop_
_publ_author_name
'Vicente, Jos\'e'
'Chicote, Mar\'ia-Teresa'
'Abell\'an-L\'opez, Antonio'
'Bautista, Delia'

_publ_section_title
;
 A systematic study on the synthesis, reactivity and structure of
 ortho-palladated aryloximes, including the first cyclopalladated
 aryloximato and iminoaryloxime complexes.
;
_journal_issue 3
_journal_name_full 'Dalton transactions (Cambridge, England : 2003)'
_journal_page_first 752
_journal_page_last 762
_journal_paper_doi 10.1039/c1dt11445j
_journal_volume 41
_journal_year 2012
_chemical_formula_sum 'C29 H32 Cl N3 O4 Pd'
_chemical_formula_weight 628.43
_chemical_name_systematic
;
?
;
_space_group_IT_number 14
_symmetry_cell_setting monoclinic
_symmetry_space_group_name_Hall '-P 2ybc'
_symmetry_space_group_name_H-M 'P 1 21/c 1'
_atom_sites_solution_hydrogens geom
_atom_sites_solution_primary direct
_atom_sites_solution_secondary difmap
_audit_creation_method SHELXL-97
_cell_angle_alpha 90.00
_cell_angle_beta 105.989(2)
_cell_angle_gamma 90.00
_cell_formula_units_Z 4
_cell_length_a 13.1876(11)
_cell_length_b 18.0675(14)
_cell_length_c 12.4618(9)
_cell_measurement_reflns_used 9585
_cell_measurement_temperature 100(2)
_cell_measurement_theta_max 28.52
_cell_measurement_theta_min 2.29
_cell_volume 2854.4(4)
_computing_cell_refinement 'Bruker SAINT'
_computing_data_collection 'Bruker SMART'
_computing_data_reduction 'Bruker SAINT'
_computing_molecular_graphics 'Bruker SHELXTL'
_computing_publication_material 'Bruker SHELXTL'
_computing_structure_refinement 'SHELXL-97 (Sheldrick, 1997)'
_computing_structure_solution 'SHELXS-97 (Sheldrick, 1990)'
_diffrn_ambient_temperature 100(2)
_diffrn_detector_area_resol_mean 8.26
_diffrn_measured_fraction_theta_full 0.997
_diffrn_measured_fraction_theta_max 0.920
_diffrn_measurement_device_type 'Bruker SMART APEX CCD'
_diffrn_measurement_method \w-scan
_diffrn_radiation_monochromator graphite
_diffrn_radiation_source 'fine-focus sealed tube'
_diffrn_radiation_type MoK\a
_diffrn_radiation_wavelength 0.71073
_diffrn_reflns_av_R_equivalents 0.0241
_diffrn_reflns_av_sigmaI/netI 0.0291
_diffrn_reflns_limit_h_max 11
_diffrn_reflns_limit_h_min -17
_diffrn_reflns_limit_k_max 23
_diffrn_reflns_limit_k_min -24
_diffrn_reflns_limit_l_max 16
_diffrn_reflns_limit_l_min -14
_diffrn_reflns_number 18582
_diffrn_reflns_theta_full 26.00
_diffrn_reflns_theta_max 28.66
_diffrn_reflns_theta_min 1.61
_exptl_absorpt_coefficient_mu 0.782
_exptl_absorpt_correction_T_max 0.9330
_exptl_absorpt_correction_T_min 0.8188
_exptl_absorpt_correction_type multi-scan
_exptl_absorpt_process_details SADABS
_exptl_crystal_colour colourless
_exptl_crystal_density_diffrn 1.462
_exptl_crystal_density_method 'not measured'
_exptl_crystal_description block
_exptl_crystal_F_000 1288
_exptl_crystal_size_max 0.25
_exptl_crystal_size_mid 0.12
_exptl_crystal_size_min 0.09
_refine_diff_density_max 1.171
_refine_diff_density_min -0.337
_refine_diff_density_rms 0.094
_refine_ls_extinction_method none
_refine_ls_goodness_of_fit_ref 1.099
_refine_ls_hydrogen_treatment mixed
_refine_ls_matrix_type full
_refine_ls_number_parameters 354
_refine_ls_number_reflns 6757
_refine_ls_number_restraints 1
_refine_ls_restrained_S_all 1.101
_refine_ls_R_factor_all 0.0398
_refine_ls_R_factor_gt 0.0356
_refine_ls_shift/su_max 0.001
_refine_ls_shift/su_mean 0.000
_refine_ls_structure_factor_coef Fsqd
_refine_ls_weighting_details 'calc w=1/[\s^2^(Fo^2^)+(0.0422P)^2^+2.5977P] where P=(Fo^2^+2Fc^2^)/3'
_refine_ls_weighting_scheme calc
_refine_ls_wR_factor_gt 0.0865
_refine_ls_wR_factor_ref 0.0886
_reflns_number_gt 6182
_reflns_number_total 6757
_reflns_threshold_expression >2sigma(I)
_cod_data_source_file c1dt11445j.txt
_cod_data_source_block aaj33c2si
_cod_original_sg_symbol_H-M 'P 2(1)/c'
_cod_database_code 7017774

loop_
_symmetry_equiv_pos_as_xyz
'x, y, z'
'-x, y+1/2, -z+1/2'
'-x, -y, -z'
'x, -y-1/2, z-1/2'

loop_
_atom_site_label
_atom_site_type_symbol
_atom_site_fract_x
_atom_site_fract_y
_atom_site_fract_z
_atom_site_U_iso_or_equiv
_atom_site_adp_type
_atom_site_occupancy
_atom_site_symmetry_multiplicity
_atom_site_calc_flag
_atom_site_refinement_flags
_atom_site_disorder_assembly
_atom_site_disorder_group
Pd1 Pd 0.231968(13) 0.574460(9) 0.360367(14) 0.01576(6) Uani 1 1 d . . .
Cl1 Cl 0.26386(5) 0.67244(3) 0.23880(5) 0.02694(14) Uani 1 1 d . . .
N1 N 0.15591(15) 0.65171(10) 0.43324(16) 0.0178(4) Uani 1 1 d . . .
O1 O 0.10131(15) 0.70673(9) 0.36265(15) 0.0259(4) Uani 1 1 d . . .
H01A H 0.131(3) 0.708(2) 0.308(3) 0.065(13) Uiso 1 1 d . . .
N2 N 0.12435(15) 0.44767(11) 0.42610(17) 0.0193(4) Uani 1 1 d . . .
N3 N 0.34557(16) 0.44989(11) 0.26959(17) 0.0216(4) Uani 1 1 d . . .
C1 C 0.22254(17) 0.52446(12) 0.57581(19) 0.0173(4) Uani 1 1 d . . .
C2 C 0.19777(17) 0.59446(12) 0.61034(19) 0.0169(4) Uani 1 1 d . . .
C3 C 0.22868(17) 0.61448(13) 0.72241(19) 0.0189(4) Uani 1 1 d . . .
H3 H 0.2078 0.6610 0.7449 0.023 Uiso 1 1 calc R . .
C4 C 0.29000(19) 0.56683(13) 0.80154(19) 0.0194(5) Uani 1 1 d . . .
C5 C 0.31907(18) 0.49789(13) 0.76833(19) 0.0196(5) Uani 1 1 d . A .
C6 C 0.28406(17) 0.47678(13) 0.65656(19) 0.0185(4) Uani 1 1 d . . .
C7 C 0.13848(17) 0.64989(12) 0.52923(19) 0.0170(4) Uani 1 1 d . . .
C8 C 0.06569(19) 0.70335(13) 0.5620(2) 0.0216(5) Uani 1 1 d . . .
H8A H 0.1023 0.7505 0.5840 0.032 Uiso 1 1 calc R . .
H8B H 0.0434 0.6831 0.6248 0.032 Uiso 1 1 calc R . .
H8C H 0.0036 0.7115 0.4985 0.032 Uiso 1 1 calc R . .
C9 C 0.18516(17) 0.50208(12) 0.45717(19) 0.0169(4) Uani 1 1 d . . .
C11 C 0.08677(19) 0.42664(12) 0.3120(2) 0.0199(5) Uani 1 1 d . . .
C12 C 0.12320(19) 0.35945(13) 0.2794(2) 0.0228(5) Uani 1 1 d . . .
C13 C 0.0848(2) 0.33717(14) 0.1689(2) 0.0278(5) Uani 1 1 d . . .
H13 H 0.1094 0.2922 0.1454 0.033 Uiso 1 1 calc R . .
C14 C 0.0113(2) 0.37924(15) 0.0923(2) 0.0302(6) Uani 1 1 d . . .
H14 H -0.0136 0.3635 0.0169 0.036 Uiso 1 1 calc R . .
C15 C -0.0257(2) 0.44409(15) 0.1263(2) 0.0277(5) Uani 1 1 d . . .
H15 H -0.0766 0.4725 0.0737 0.033 Uiso 1 1 calc R . .
C16 C 0.01036(18) 0.46890(13) 0.2366(2) 0.0225(5) Uani 1 1 d . . .
C17 C -0.03493(19) 0.53896(14) 0.2705(2) 0.0262(5) Uani 1 1 d . . .
H17A H -0.0347 0.5355 0.3490 0.039 Uiso 1 1 calc R . .
H17B H -0.1075 0.5456 0.2239 0.039 Uiso 1 1 calc R . .
H17C H 0.0080 0.5813 0.2605 0.039 Uiso 1 1 calc R . .
C18 C 0.2023(2) 0.31223(14) 0.3627(2) 0.0280(5) Uani 1 1 d . . .
H18A H 0.1665 0.2859 0.4106 0.042 Uiso 1 1 calc R . .
H18B H 0.2577 0.3439 0.4087 0.042 Uiso 1 1 calc R . .
H18C H 0.2339 0.2763 0.3225 0.042 Uiso 1 1 calc R . .
C19 C 0.30282(18) 0.49623(13) 0.30235(19) 0.0202(5) Uani 1 1 d . . .
C21 C 0.39359(18) 0.39106(13) 0.2290(2) 0.0217(5) Uani 1 1 d . . .
C22 C 0.47696(19) 0.35476(14) 0.3052(2) 0.0280(5) Uani 1 1 d . . .
C23 C 0.5224(2) 0.29625(16) 0.2628(3) 0.0379(7) Uani 1 1 d . . .
H23 H 0.5786 0.2694 0.3111 0.045 Uiso 1 1 calc R . .
C24 C 0.4873(2) 0.27641(16) 0.1519(3) 0.0418(8) Uani 1 1 d . . .
H24 H 0.5195 0.2360 0.1251 0.050 Uiso 1 1 calc R . .
C25 C 0.4060(2) 0.31443(16) 0.0792(3) 0.0372(7) Uani 1 1 d . . .
H25 H 0.3836 0.3002 0.0029 0.045 Uiso 1 1 calc R . .
C26 C 0.3562(2) 0.37344(14) 0.1160(2) 0.0266(5) Uani 1 1 d . . .
C27 C 0.2682(2) 0.41634(17) 0.0399(2) 0.0354(6) Uani 1 1 d . . .
H27A H 0.2934 0.4659 0.0280 0.053 Uiso 1 1 calc R . .
H27B H 0.2096 0.4206 0.0737 0.053 Uiso 1 1 calc R . .
H27C H 0.2441 0.3906 -0.0319 0.053 Uiso 1 1 calc R . .
C28 C 0.5150(2) 0.37909(19) 0.4245(3) 0.0397(7) Uani 1 1 d . . .
H28A H 0.5731 0.3471 0.4645 0.060 Uiso 1 1 calc R . .
H28B H 0.4570 0.3757 0.4594 0.060 Uiso 1 1 calc R . .
H28C H 0.5397 0.4304 0.4276 0.060 Uiso 1 1 calc R . .
C29 C 0.2898(2) 0.65079(14) 0.9488(2) 0.0255(5) Uani 1 1 d . . .
H29A H 0.3197 0.6923 0.9171 0.038 Uiso 1 1 calc R . .
H29B H 0.3133 0.6535 1.0305 0.038 Uiso 1 1 calc R . .
H29C H 0.2126 0.6533 0.9237 0.038 Uiso 1 1 calc R . .
O2 O 0.32443(14) 0.58246(9) 0.91259(14) 0.0249(4) Uani 1 1 d . . .
C30 C 0.4841(4) 0.4351(3) 0.8410(5) 0.0261(15) Uiso 0.573(17) 1 d PD A 1
H30A H 0.5186 0.4001 0.8999 0.031 Uiso 0.573(17) 1 calc PR A 1
H30B H 0.5239 0.4816 0.8514 0.031 Uiso 0.573(17) 1 calc PR A 1
H30C H 0.4819 0.4140 0.7680 0.031 Uiso 0.573(17) 1 calc PR A 1
C30' C 0.4826(5) 0.4572(5) 0.8775(8) 0.030(2) Uiso 0.427(17) 1 d PD A 2
H30D H 0.5142 0.4199 0.9338 0.036 Uiso 0.427(17) 1 calc PR A 2
H30E H 0.5015 0.5067 0.9085 0.036 Uiso 0.427(17) 1 calc PR A 2
H30F H 0.5089 0.4504 0.8119 0.036 Uiso 0.427(17) 1 calc PR A 2
O3 O 0.37523(14) 0.44954(10) 0.84697(15) 0.0276(4) Uani 1 1 d D . .
C31 C 0.2553(2) 0.34872(13) 0.6585(2) 0.0289(6) Uani 1 1 d . . .
H31A H 0.2672 0.3502 0.7397 0.043 Uiso 1 1 calc R . .
H31B H 0.2806 0.3014 0.6372 0.043 Uiso 1 1 calc R . .
H31C H 0.1797 0.3538 0.6217 0.043 Uiso 1 1 calc R . .
O4 O 0.31169(13) 0.40859(9) 0.62467(14) 0.0211(3) Uani 1 1 d . . .

loop_
_atom_site_aniso_label
_atom_site_aniso_U_11
_atom_site_aniso_U_22
_atom_site_aniso_U_33
_atom_site_aniso_U_23
_atom_site_aniso_U_13
_atom_site_aniso_U_12
Pd1 0.01548(10) 0.01531(10) 0.01737(10) 0.00019(6) 0.00600(7) -0.00141(6)
Cl1 0.0345(3) 0.0227(3) 0.0276(3) 0.0047(2) 0.0153(3) -0.0038(2)
N1 0.0186(9) 0.0145(9) 0.0191(9) 0.0022(7) 0.0033(7) 0.0008(7)
O1 0.0310(10) 0.0203(9) 0.0249(9) 0.0069(7) 0.0054(8) 0.0054(7)
N2 0.0193(9) 0.0170(9) 0.0237(10) -0.0003(7) 0.0091(8) 0.0001(7)
N3 0.0197(10) 0.0219(10) 0.0256(11) 0.0005(8) 0.0103(8) -0.0011(8)
C1 0.0169(10) 0.0169(10) 0.0202(11) 0.0014(8) 0.0084(9) 0.0001(8)
C2 0.0164(10) 0.0153(10) 0.0201(11) 0.0014(8) 0.0069(8) 0.0005(8)
C3 0.0177(10) 0.0179(11) 0.0216(11) -0.0003(9) 0.0063(9) 0.0003(8)
C4 0.0198(11) 0.0233(11) 0.0158(11) 0.0008(8) 0.0059(9) -0.0018(9)
C5 0.0179(10) 0.0207(11) 0.0211(11) 0.0061(9) 0.0068(9) 0.0027(9)
C6 0.0179(10) 0.0156(10) 0.0253(12) 0.0024(8) 0.0111(9) 0.0011(8)
C7 0.0153(10) 0.0139(10) 0.0203(11) -0.0002(8) 0.0026(8) 0.0000(8)
C8 0.0245(12) 0.0188(11) 0.0216(12) 0.0010(9) 0.0066(9) 0.0044(9)
C9 0.0166(10) 0.0163(10) 0.0197(11) 0.0012(8) 0.0080(8) 0.0035(8)
C11 0.0193(11) 0.0166(11) 0.0266(12) -0.0027(9) 0.0113(9) -0.0054(8)
C12 0.0198(11) 0.0200(11) 0.0303(13) -0.0042(9) 0.0099(10) -0.0045(9)
C13 0.0280(13) 0.0216(12) 0.0361(15) -0.0104(10) 0.0124(11) -0.0052(10)
C14 0.0298(13) 0.0314(14) 0.0283(14) -0.0114(11) 0.0061(11) -0.0100(11)
C15 0.0217(12) 0.0285(13) 0.0307(14) -0.0015(10) 0.0036(10) -0.0053(10)
C16 0.0183(11) 0.0210(11) 0.0292(13) -0.0034(9) 0.0081(9) -0.0061(9)
C17 0.0177(11) 0.0264(13) 0.0331(14) -0.0026(10) 0.0044(10) 0.0021(9)
C18 0.0298(13) 0.0201(12) 0.0360(15) -0.0037(10) 0.0122(11) 0.0004(10)
C19 0.0162(10) 0.0249(12) 0.0210(11) 0.0028(9) 0.0074(9) -0.0027(9)
C21 0.0193(11) 0.0181(11) 0.0313(13) 0.0001(9) 0.0130(10) -0.0001(9)
C22 0.0194(12) 0.0257(12) 0.0414(15) 0.0028(11) 0.0128(11) -0.0006(10)
C23 0.0233(13) 0.0289(14) 0.066(2) 0.0055(13) 0.0192(14) 0.0053(11)
C24 0.0371(16) 0.0263(14) 0.074(2) -0.0101(14) 0.0347(16) -0.0004(12)
C25 0.0394(16) 0.0354(15) 0.0461(17) -0.0155(13) 0.0273(14) -0.0139(13)
C26 0.0255(12) 0.0276(13) 0.0312(14) -0.0034(10) 0.0156(11) -0.0077(10)
C27 0.0306(14) 0.0498(18) 0.0264(14) 0.0039(12) 0.0086(11) -0.0055(12)
C28 0.0257(14) 0.0511(19) 0.0402(17) 0.0078(14) 0.0055(12) -0.0005(13)
C29 0.0287(13) 0.0288(13) 0.0196(12) -0.0039(10) 0.0076(10) 0.0031(10)
O2 0.0286(9) 0.0249(9) 0.0202(9) 0.0000(7) 0.0051(7) 0.0038(7)
O3 0.0279(9) 0.0309(9) 0.0246(9) 0.0112(7) 0.0083(7) 0.0120(8)
C31 0.0373(15) 0.0149(11) 0.0389(15) 0.0029(10) 0.0177(12) 0.0008(10)
O4 0.0232(8) 0.0165(8) 0.0267(9) 0.0021(6) 0.0119(7) 0.0045(6)

loop_
_atom_type_symbol
_atom_type_description
_atom_type_scat_dispersion_real
_atom_type_scat_dispersion_imag
_atom_type_scat_source
C C 0.0033 0.0016 'International Tables Vol C Tables 4.2.6.8 and 6.1.1.4'
H H 0.0000 0.0000 'International Tables Vol C Tables 4.2.6.8 and 6.1.1.4'
N N 0.0061 0.0033 'International Tables Vol C Tables 4.2.6.8 and 6.1.1.4'
O O 0.0106 0.0060 'International Tables Vol C Tables 4.2.6.8 and 6.1.1.4'
Cl Cl 0.1484 0.1585 'International Tables Vol C Tables 4.2.6.8 and 6.1.1.4'
Pd Pd -0.9988 1.0072 'International Tables Vol C Tables 4.2.6.8 and 6.1.1.4'

loop_
_geom_angle_atom_site_label_1
_geom_angle_atom_site_label_2
_geom_angle_atom_site_label_3
_geom_angle
C19 Pd1 C9 90.50(9)
C19 Pd1 N1 175.06(8)
C9 Pd1 N1 84.74(8)
C19 Pd1 Cl1 96.55(7)
C9 Pd1 Cl1 171.35(6)
N1 Pd1 Cl1 88.30(5)
C7 N1 O1 114.52(19)
C7 N1 Pd1 128.82(15)
O1 N1 Pd1 115.72(14)
C9 N2 C11 122.2(2)
C19 N3 C21 177.3(2)
C6 C1 C2 118.1(2)
C6 C1 C9 121.1(2)
C2 C1 C9 120.7(2)
C3 C2 C1 120.9(2)
C3 C2 C7 117.5(2)
C1 C2 C7 121.5(2)
C4 C3 C2 120.3(2)
O2 C4 C3 124.0(2)
O2 C4 C5 116.3(2)
C3 C4 C5 119.7(2)
O3 C5 C6 120.4(2)
O3 C5 C4 119.7(2)
C6 C5 C4 119.8(2)
O4 C6 C5 119.5(2)
O4 C6 C1 119.4(2)
C5 C6 C1 121.1(2)
N1 C7 C2 117.2(2)
N1 C7 C8 122.2(2)
C2 C7 C8 120.5(2)
N2 C9 C1 121.9(2)
N2 C9 Pd1 127.16(18)
C1 C9 Pd1 110.65(15)
C16 C11 C12 121.1(2)
C16 C11 N2 120.9(2)
C12 C11 N2 117.8(2)
C13 C12 C11 118.4(2)
C13 C12 C18 120.7(2)
C11 C12 C18 120.9(2)
C14 C13 C12 121.3(2)
C15 C14 C13 119.6(2)
C14 C15 C16 121.4(2)
C15 C16 C11 118.2(2)
C15 C16 C17 119.4(2)
C11 C16 C17 122.5(2)
N3 C19 Pd1 179.0(2)
C26 C21 N3 117.9(2)
C26 C21 C22 124.8(2)
N3 C21 C22 117.3(2)
C23 C22 C21 116.0(3)
C23 C22 C28 122.6(3)
C21 C22 C28 121.4(2)
C24 C23 C22 121.2(3)
C23 C24 C25 120.9(3)
C24 C25 C26 121.0(3)
C21 C26 C25 116.0(3)
C21 C26 C27 121.3(2)
C25 C26 C27 122.7(3)
C4 O2 C29 116.94(18)
C5 O3 C30' 116.7(3)
C5 O3 C30 114.7(2)
C30' O3 C30 24.3(3)
C6 O4 C31 112.90(18)

loop_
_geom_bond_atom_site_label_1
_geom_bond_atom_site_label_2
_geom_bond_distance
Pd1 C19 1.941(2)
Pd1 C9 1.989(2)
Pd1 N1 2.0689(19)
Pd1 Cl1 2.4406(6)
N1 C7 1.279(3)
N1 O1 1.390(2)
N2 C9 1.260(3)
N2 C11 1.422(3)
N3 C19 1.146(3)
N3 C21 1.401(3)
C1 C6 1.401(3)
C1 C2 1.403(3)
C1 C9 1.480(3)
C2 C3 1.391(3)
C2 C7 1.483(3)
C3 C4 1.389(3)
C4 O2 1.362(3)
C4 C5 1.399(3)
C5 O3 1.368(3)
C5 C6 1.394(3)
C6 O4 1.374(3)
C7 C8 1.496(3)
C11 C16 1.400(3)
C11 C12 1.406(3)
C12 C13 1.390(4)
C12 C18 1.515(4)
C13 C14 1.385(4)
C14 C15 1.379(4)
C15 C16 1.399(4)
C16 C17 1.509(3)
C21 C26 1.394(4)
C21 C22 1.402(4)
C22 C23 1.389(4)
C22 C28 1.498(4)
C23 C24 1.379(5)
C24 C25 1.381(5)
C25 C26 1.395(4)
C26 C27 1.497(4)
C29 O2 1.432(3)
C30 O3 1.481(5)
C30' O3 1.368(6)
C31 O4 1.440(3)

loop_
_geom_hbond_atom_site_label_D
_geom_hbond_atom_site_label_H
_geom_hbond_atom_site_label_A
_geom_hbond_distance_DH
_geom_hbond_distance_HA
_geom_hbond_distance_DA
_geom_hbond_angle_DHA
_geom_hbond_site_symmetry_A
O1 H01A Cl1 0.87(4) 2.25(4) 3.030(2) 149(4) .
C8 H8A Cl1 0.98 2.82 3.681(3) 147.5 4_576
